data_7706614
loop_
_publ_author_name
'Zhang, Jianfeng'
'Wenzel, Marco'
'Schnaars, Kathleen'
'Hennersdorf, Felix'
'Schwedtmann, Kai'
'M\"arz, Juliane'
'Rossberg, Andr\'e'
'Kaden, Peter'
'Kraus, Florian'
'Stumpf, Thorsten'
'Weigand, Jan J.'

_publ_section_title
;
 Coordination of trivalent lanthanum and cerium, and tetravalent cerium
 and actinides (An = Th(IV), U(IV), Np(IV)) by a 4-phosphoryl
 1<i>H</i>-pyrazol-5-olate ligand in solution and the solid state.
;
_journal_issue 10
_journal_name_full 'Dalton transactions (Cambridge, England : 2003)'
_journal_page_first 3550
_journal_page_last 3558
_journal_paper_doi 10.1039/d1dt00365h
_journal_volume 50
_journal_year 2021
_chemical_formula_moiety 'C53 H75 Ce N7 O12 P3'
_chemical_formula_sum 'C53 H75 Ce N7 O12 P3'
_chemical_formula_weight 1235.23
_space_group_crystal_system triclinic
_space_group_IT_number 2
_space_group_name_Hall '-P 1'
_space_group_name_H-M_alt 'P -1'
_atom_sites_solution_hydrogens geom
_atom_sites_solution_primary dual
_audit_creation_date 2020-07-26
_audit_creation_method
;
Olex2 1.2
(compiled 2018.05.29 svn.r3508 for OlexSys, GUI svn.r5506)
;
_audit_update_record
;
2020-08-02 deposited with the CCDC.	2021-02-12 downloaded from the CCDC.
;
_cell_angle_alpha 91.504(2)
_cell_angle_beta 90.766(2)
_cell_angle_gamma 111.160(2)
_cell_formula_units_Z 2
_cell_length_a 11.6391(3)
_cell_length_b 13.3055(3)
_cell_length_c 20.5728(3)
_cell_measurement_reflns_used 18881
_cell_measurement_temperature 100.00(10)
_cell_measurement_theta_max 76.7693
_cell_measurement_theta_min 3.5632
_cell_volume 2969.26(12)
_computing_cell_refinement 'CrysAlisPro 1.171.38.43 (Rigaku OD, 2015)'
_computing_data_collection 'CrysAlisPro 1.171.38.43 (Rigaku OD, 2015)'
_computing_data_reduction 'CrysAlisPro 1.171.38.43 (Rigaku OD, 2015)'
_computing_molecular_graphics 'Olex2 (Dolomanov et al., 2009)'
_computing_publication_material 'Olex2 (Dolomanov et al., 2009)'
_computing_structure_refinement 'ShelXL (Sheldrick, 2015)'
_computing_structure_solution 'ShelXT (Sheldrick, 2015)'
_diffrn_ambient_environment N~2~
_diffrn_ambient_temperature 100.00(10)
_diffrn_detector 'CCD plate'
_diffrn_detector_area_resol_mean 10.5700
_diffrn_detector_type AtlasS2
_diffrn_measured_fraction_theta_full 0.999
_diffrn_measured_fraction_theta_max 0.983
_diffrn_measurement_details
;
List of Runs (angles in degrees, time in seconds):

  # Type    Start    End  Width  t~exp~   \w     \q     \k     \f   Frames
#--------------------------------------------------------------------------
  1  \w    -83.00   4.00   0.50    3.00    --  -38.50  15.00 -20.00  174
  2  \w   -113.00   7.00   0.50    3.00    --  -38.50 -15.00 169.00  240
  3  \w     25.00  76.00   0.50    3.00    --   42.25 -15.00 169.00  102
  4  \w     67.00  97.00   0.50    3.00    --   42.25  15.00 -20.00   60
  5  \w     98.00 123.00   0.50   12.00    --  111.00  15.00 -20.00   50
  6  \w     34.00 105.00   0.50   12.00    --  111.00 -15.00 169.00  142
  7  \w     10.00  36.00   0.50    3.00    --  -38.50  15.00 -20.00   52
  8  \w   -107.00 -75.00   0.50    3.00    --  -38.50 -64.00 172.70   64
  9  \w    -82.00  -6.00   0.50    3.00    --  -38.50 125.00 120.00  152
 10  \w   -106.00 -64.00   0.50    3.00    --  -38.50 -57.00 -30.00   84
 11  \w    -87.00  -6.00   0.50    3.00    --  -38.50 125.00 -90.00  162
 12  \w    -38.00 -10.00   0.50    3.00    --  -38.50 -64.00 172.70   56
 13  \w    -59.00 -13.00   0.50    3.00    --  -38.50 -57.00 -30.00   92
 14  \w     20.00  69.00   0.50    3.00    --   42.25  38.00  30.00   98
 15  \w     27.00  83.00   0.50    3.00    --   42.25-125.00 120.00  112
 16  \w     13.00  41.00   0.50    3.00    --   46.00  82.00-102.12   56
 17  \w     13.00  38.00   0.50    3.00    --   46.00  82.00 123.28   50
 18  \w     14.00  39.00   0.50    3.00    --   46.00  79.00-163.46   50
 19  \w     14.00  39.00   0.50    3.00    --   46.00  80.00  59.38   50
 20  \w     14.00  39.00   0.50    3.00    --   46.00  78.00 -17.45   50
 21  \w     82.00 110.00   0.50    3.00    --   58.00  72.00 120.70   56
 22  \w     29.00  67.00   0.50    3.00    --   58.00  73.00  76.17   76
 23  \w     28.00  56.00   0.50    3.00    --   58.00  72.00 120.70   56
 24  \w     32.00  75.00   0.50    3.00    --   62.00  73.00-100.05   86
 25  \w     32.00  58.00   0.50    3.00    --   62.00  73.00-161.45   52
 26  \w    106.00 134.00   0.50    3.00    --   62.00  73.00-127.42   56
 27  \w     31.00  59.00   0.50    3.00    --   62.00  74.00 -27.02   56
 28  \w     31.00  59.00   0.50    3.00    --   62.00  74.00 148.34   56
 29  \w     33.00  78.00   0.50    3.00    --   62.00  73.00-127.42   90
 30  \w     36.00  80.00   0.50    3.00    --   66.00  71.00  41.06   88
 31  \w     36.00  64.00   0.50    3.00    --   66.00  73.00  -4.72   56
 32  \w     41.00  68.00   0.50    3.00    --   70.00  67.00 159.76   54
 33  \w     43.00  75.00   0.50    3.00    --   70.00  59.00 103.77   64
 34  \w     44.00  72.00   0.50    3.00    --   74.00  72.00 -25.83   56
 35  \w     47.00 122.00   0.50    3.00    --   74.00  64.00 115.82  150
 36  \w     43.00  71.00   0.50    3.00    --   74.00  74.00 -87.12   56
 37  \w     45.00 117.00   0.50    3.00    --   74.00  71.00 -61.41  144
 38  \w     51.00  76.00   0.50   12.00    --   78.00  64.00-147.08   50
 39  \w     49.00  75.00   0.50   12.00    --   78.00  73.00-131.39   52
 40  \w     48.00 102.00   0.50   12.00    --   78.00  70.00   1.29  108
 41  \w    116.00 144.00   0.50   12.00    --   82.00  68.00 178.94   56
 42  \w     53.00  82.00   0.50   12.00    --   82.00  68.00 178.94   58
 43  \w     52.00  82.00   0.50   12.00    --   82.00  71.00 156.83   60
 44  \w     59.00  89.00   0.50   12.00    --   86.00  57.00 -30.42   60
 45  \w     61.00  96.00   0.50   12.00    --   90.00  67.00  19.73   70
 46  \w     61.00  89.00   0.50   12.00    --   90.00  71.00 -99.07   56
 47  \w    125.00 153.00   0.50   12.00    --   90.00  67.00  19.73   56
 48  \w     71.00  99.00   0.50   12.00    --   98.00  58.00-119.62   56
 49  \w     73.00 101.00   0.50   12.00    --   98.00  55.00 -24.72   56
 50  \w     71.00 102.00   0.50   12.00    --  102.00  74.00   5.78   62
 51  \w     76.00 104.00   0.50   12.00    --  106.00  71.00 155.75   56
 52  \w     83.00 155.00   0.50   12.00    --  111.00  61.00  60.00  144
 53  \w     83.00 173.00   0.50   12.00    --  111.00  61.00-150.00  180
 54  \w     83.00 167.00   0.50   12.00    --  111.00  61.00 -30.00  168
 55  \w     38.00  76.00   0.50   12.00    --  111.00 -94.00 -60.00   76
 56  \w     83.00 174.00   0.50   12.00    --  111.00  61.00 -90.00  182
 57  \w     83.00 177.00   0.50   12.00    --  111.00  61.00 150.00  188
 58  \w     89.00 118.00   0.50   12.00    --  111.00  45.00-150.00   58
 59  \w     83.00 160.00   0.50   12.00    --  111.00  61.00 -60.00  154
 60  \w     87.00 142.00   0.50   12.00    --  111.00  45.00 120.00  110
 61  \w     83.00 174.00   0.50   12.00    --  111.00  61.00-120.00  182
 62  \w     83.00 178.00   0.50   12.00    --  111.00  61.00  90.00  190
 63  \w     78.00 107.00   0.50   12.00    --  111.00 -94.00 -60.00   58
 64  \w     60.00 107.00   0.50   12.00    --  111.00 -94.00-150.00   94
 65  \w     39.00 107.00   0.50   12.00    --  111.00 -94.00 -90.00  136
 66  \w     82.00 107.00   0.50   12.00    --  111.00 -94.00 -30.00   50
 67  \w     40.00 129.00   0.50   12.00    --  111.00 -45.00 150.00  178
 68  \w     39.00  80.00   0.50   12.00    --  111.00 -94.00 -30.00   82
 69  \w     83.00 172.00   0.50   12.00    --  111.00  61.00 120.00  178
 70  \w    122.00 176.00   0.50   12.00    --  111.00  61.00-180.00  108
 71  \w     84.00 177.00   0.50   12.00    --  111.00  59.00  -5.41  186
 72  \w     83.00 112.00   0.50   12.00    --  111.00  61.00-180.00   58
 73  \w     66.00 107.00   0.50   12.00    --  111.00 -94.00 120.00   82
 74  \w     40.00 111.00   0.50   12.00    --  111.00-125.00-150.00  142
 75  \w     47.00 128.00   0.50   12.00    --  111.00 -45.00 -30.00  162
 76  \w     83.00 141.00   0.50   12.00    --  111.00  61.00  30.00  116
 77  \w     34.00 107.00   0.50   12.00    --  111.00 -94.00   0.00  146
 78  \w     89.00 140.00   0.50   12.00    --  111.00  45.00  60.00  102
 79  \w     70.00 133.00   0.50   12.00    --  111.00 -45.00  30.00  126
 80  \w     65.00 106.00   0.50   12.00    --  111.00 -94.00  60.00   82
;
_diffrn_measurement_device 'four-circle diffractometer'
_diffrn_measurement_device_type 'SuperNova, Dual, Cu at zero, AtlasS2'
_diffrn_measurement_method '\w scans'
_diffrn_orient_matrix_type 'CrysAlisPro convention (1999,Acta A55,543-557)'
_diffrn_orient_matrix_UB_11 -0.1312137271
_diffrn_orient_matrix_UB_12 -0.0845002863
_diffrn_orient_matrix_UB_13 0.0042784685
_diffrn_orient_matrix_UB_21 0.0542103899
_diffrn_orient_matrix_UB_22 -0.0873408644
_diffrn_orient_matrix_UB_23 0.0139750843
_diffrn_orient_matrix_UB_31 0.0008774644
_diffrn_orient_matrix_UB_32 0.0257487022
_diffrn_orient_matrix_UB_33 0.0734924436
_diffrn_radiation_monochromator mirror
_diffrn_radiation_probe x-ray
_diffrn_radiation_type CuK\a
_diffrn_radiation_wavelength 1.54184
_diffrn_reflns_av_R_equivalents 0.0565
_diffrn_reflns_av_unetI/netI 0.0308
_diffrn_reflns_Laue_measured_fraction_full 0.999
_diffrn_reflns_Laue_measured_fraction_max 0.983
_diffrn_reflns_limit_h_max 14
_diffrn_reflns_limit_h_min -14
_diffrn_reflns_limit_k_max 16
_diffrn_reflns_limit_k_min -16
_diffrn_reflns_limit_l_max 25
_diffrn_reflns_limit_l_min -22
_diffrn_reflns_number 69638
_diffrn_reflns_point_group_measured_fraction_full 0.999
_diffrn_reflns_point_group_measured_fraction_max 0.983
_diffrn_reflns_theta_full 67.684
_diffrn_reflns_theta_max 77.206
_diffrn_reflns_theta_min 3.564
_diffrn_source 'micro-focus sealed X-ray tube'
_diffrn_source_type 'SuperNova (Cu) X-ray Source'
_exptl_absorpt_coefficient_mu 7.208
_exptl_absorpt_correction_T_max 0.801
_exptl_absorpt_correction_T_min 0.405
_exptl_absorpt_correction_type gaussian
_exptl_absorpt_process_details
;
CrysAlisPro 1.171.38.43 (Rigaku Oxford Diffraction, 2015)
Numerical absorption correction based on gaussian integration over
			a multifaceted crystal model
Empirical absorption correction using spherical harmonics,
 implemented in SCALE3 ABSPACK scaling algorithm.
;
_exptl_crystal_colour 'clear colourless'
_exptl_crystal_colour_lustre clear
_exptl_crystal_colour_primary colourless
_exptl_crystal_density_diffrn 1.382
_exptl_crystal_description block
_exptl_crystal_F_000 1282
_exptl_crystal_size_max 0.143
_exptl_crystal_size_mid 0.105
_exptl_crystal_size_min 0.033
_refine_diff_density_max 1.577
_refine_diff_density_min -1.730
_refine_diff_density_rms 0.089
_refine_ls_extinction_method none
_refine_ls_goodness_of_fit_ref 1.071
_refine_ls_hydrogen_treatment constr
_refine_ls_matrix_type full
_refine_ls_number_parameters 704
_refine_ls_number_reflns 12352
_refine_ls_number_restraints 0
_refine_ls_restrained_S_all 1.071
_refine_ls_R_factor_all 0.0400
_refine_ls_R_factor_gt 0.0377
_refine_ls_shift/su_max 0.002
_refine_ls_shift/su_mean 0.000
_refine_ls_structure_factor_coef Fsqd
_refine_ls_weighting_details 'w=1/[\s^2^(Fo^2^)+(0.0628P)^2^+2.6084P] where P=(Fo^2^+2Fc^2^)/3'
_refine_ls_weighting_scheme calc
_refine_ls_wR_factor_gt 0.0986
_refine_ls_wR_factor_ref 0.1009
_reflns_Friedel_coverage 0.000
_reflns_number_gt 11755
_reflns_number_total 12352
_reflns_threshold_expression 'I > 2\s(I)'
_cod_data_source_file d1dt00365h2.cif
_cod_data_source_block jjw1250
_cod_depositor_comments 'Adding full bibliography for 7706609--7706617.cif.'
_cod_original_cell_volume 2969.24(12)
_cod_database_code 7706614
_shelx_shelxl_version_number 2016/6
_chemical_oxdiff_formula C53H75CeN7O12P3
_shelx_space_group_comment
;
The symmetry employed for this shelxl refinement is uniquely defined
by the following loop, which should always be used as a source of
symmetry information in preference to the above space-group names.
They are only intended as comments.
;
_shelx_estimated_absorpt_t_max 0.797
_shelx_estimated_absorpt_t_min 0.425
_reflns_odcompleteness_completeness 99.95
_reflns_odcompleteness_iscentric 1
_reflns_odcompleteness_theta 66.97
_olex2_refinement_description
;
1. Fixed Uiso
 At 1.2 times of:
  All C(H) groups
 At 1.5 times of:
  All C(H,H,H) groups
2.a Ternary CH refined with riding coordinates:
 C12(H12), C15(H15), C29(H29), C32(H32), C46(H46), C49(H49)
2.b Aromatic/amide H refined with riding coordinates:
 C6(H6), C7(H7), C9(H9), C10(H10), C23(H23), C24(H24), C26(H26), C27(H27),
 C40(H40), C41(H41), C43(H43), C44(H44)
2.c Idealised Me refined as rotating group:
 C4(H4A,H4B,H4C), C11(H11A,H11B,H11C), C13(H13A,H13B,H13C), C14(H14A,H14B,
 H14C), C16(H16A,H16B,H16C), C17(H17A,H17B,H17C), C21(H21A,H21B,H21C), C28(H28A,
 H28B,H28C), C30(H30A,H30B,H30C), C31(H31A,H31B,H31C), C33(H33A,H33B,H33C),
 C34(H34A,H34B,H34C), C38(H38A,H38B,H38C), C45(H45A,H45B,H45C), C47(H47A,H47B,
 H47C), C48(H48A,H48B,H48C), C50(H50A,H50B,H50C), C51(H51A,H51B,H51C), C53(H53A,
 H53B,H53C)
;
_olex2_submission_special_instructions 'No special instructions were received'
_oxdiff_exptl_absorpt_empirical_details
;
Empirical correction (ABSPACK) includes:
- Absorption correction using spherical harmonics
- Frame scaling
- Detector area scaling
;
_oxdiff_exptl_absorpt_empirical_full_max 1.943
_oxdiff_exptl_absorpt_empirical_full_min 0.723

loop_
_space_group_symop_operation_xyz
'x, y, z'
'-x, -y, -z'

loop_
_atom_site_label
_atom_site_type_symbol
_atom_site_fract_x
_atom_site_fract_y
_atom_site_fract_z
_atom_site_U_iso_or_equiv
_atom_site_adp_type
_atom_site_occupancy
_atom_site_site_symmetry_order
_atom_site_calc_flag
_atom_site_refinement_flags_posn
_atom_site_refinement_flags_adp
_atom_site_refinement_flags_occupancy
_atom_site_disorder_assembly
_atom_site_disorder_group
Ce1 Ce 0.72366(2) 0.70343(2) 0.25628(2) 0.01658(6) Uani 1 1 d . . . . .
P1 P 0.60472(7) 0.41003(5) 0.27230(4) 0.02173(15) Uani 1 1 d . . . . .
P2 P 0.79518(6) 0.88425(5) 0.40144(4) 0.02007(14) Uani 1 1 d . . . . .
P3 P 0.80125(6) 0.84151(6) 0.10167(3) 0.01982(14) Uani 1 1 d . . . . .
O1 O 0.55506(18) 0.59436(15) 0.18690(10) 0.0210(4) Uani 1 1 d . . . . .
O2 O 0.70535(18) 0.51914(16) 0.27359(10) 0.0232(4) Uani 1 1 d . . . . .
O3 O 0.6419(2) 0.31904(16) 0.23898(11) 0.0275(5) Uani 1 1 d . . . . .
O4 O 0.5751(2) 0.36002(16) 0.34099(11) 0.0266(4) Uani 1 1 d . . . . .
O5 O 0.57366(17) 0.67145(15) 0.33816(10) 0.0193(4) Uani 1 1 d . . . . .
O6 O 0.82711(18) 0.82809(16) 0.34452(10) 0.0222(4) Uani 1 1 d . . . . .
O7 O 0.87668(19) 0.89138(16) 0.46409(11) 0.0244(4) Uani 1 1 d . . . . .
O8 O 0.82959(19) 1.00873(16) 0.39335(11) 0.0251(4) Uani 1 1 d . . . . .
O9 O 0.63896(17) 0.83586(15) 0.23133(10) 0.0195(4) Uani 1 1 d . . . . .
O10 O 0.82986(18) 0.78879(16) 0.16025(10) 0.0230(4) Uani 1 1 d . . . . .
O11 O 0.91404(18) 0.93740(17) 0.07637(10) 0.0236(4) Uani 1 1 d . . . . .
O12 O 0.77656(19) 0.76949(16) 0.03746(10) 0.0242(4) Uani 1 1 d . . . . .
N1 N 0.3488(2) 0.47385(18) 0.17510(12) 0.0193(5) Uani 1 1 d . . . . .
N2 N 0.2766(2) 0.37080(19) 0.19433(13) 0.0239(5) Uani 1 1 d . . . . .
N3 N 0.4429(2) 0.71606(19) 0.41011(11) 0.0189(4) Uani 1 1 d . . . . .
N4 N 0.4511(2) 0.7924(2) 0.45918(12) 0.0228(5) Uani 1 1 d . . . . .
N5 N 0.5274(2) 0.91419(18) 0.16735(12) 0.0187(4) Uani 1 1 d . . . . .
N6 N 0.5259(2) 0.9486(2) 0.10391(12) 0.0219(5) Uani 1 1 d . . . . .
N7 N 0.9494(2) 0.6935(2) 0.25996(15) 0.0308(6) Uani 1 1 d . . . . .
C1 C 0.4694(3) 0.5039(2) 0.19813(14) 0.0193(5) Uani 1 1 d . . . . .
C2 C 0.4734(3) 0.4158(2) 0.23404(14) 0.0223(6) Uani 1 1 d . . . . .
C3 C 0.3510(3) 0.3376(2) 0.22907(15) 0.0243(6) Uani 1 1 d . . . . .
C4 C 0.3040(3) 0.2289(2) 0.25857(17) 0.0318(7) Uani 1 1 d . . . . .
H4A H 0.317058 0.237243 0.305864 0.048 Uiso 1 1 calc GR . . . .
H4B H 0.348419 0.184671 0.240826 0.048 Uiso 1 1 calc GR . . . .
H4C H 0.215769 0.193698 0.248309 0.048 Uiso 1 1 calc GR . . . .
C5 C 0.2926(3) 0.5321(2) 0.13752(14) 0.0207(5) Uani 1 1 d . . . . .
C6 C 0.3592(3) 0.6364(2) 0.11762(15) 0.0235(6) Uani 1 1 d . . . . .
H6 H 0.444510 0.669496 0.128505 0.028 Uiso 1 1 calc R . . . .
C7 C 0.3001(3) 0.6915(2) 0.08183(16) 0.0266(6) Uani 1 1 d . . . . .
H7 H 0.346409 0.762111 0.068302 0.032 Uiso 1 1 calc R . . . .
C8 C 0.1751(3) 0.6466(3) 0.06517(16) 0.0275(6) Uani 1 1 d . . . . .
C9 C 0.1107(3) 0.5417(3) 0.08449(17) 0.0291(6) Uani 1 1 d . . . . .
H9 H 0.025727 0.508553 0.072959 0.035 Uiso 1 1 calc R . . . .
C10 C 0.1676(3) 0.4842(2) 0.12023(16) 0.0268(6) Uani 1 1 d . . . . .
H10 H 0.121633 0.412964 0.132764 0.032 Uiso 1 1 calc R . . . .
C11 C 0.1117(3) 0.7103(3) 0.0292(2) 0.0375(8) Uani 1 1 d . . . . .
H11A H 0.074940 0.745884 0.060568 0.056 Uiso 1 1 calc GR . . . .
H11B H 0.046991 0.661614 0.000143 0.056 Uiso 1 1 calc GR . . . .
H11C H 0.172070 0.764915 0.003580 0.056 Uiso 1 1 calc GR . . . .
C12 C 0.6679(3) 0.3249(3) 0.16946(17) 0.0324(7) Uani 1 1 d . . . . .
H12 H 0.632733 0.375277 0.149120 0.039 Uiso 1 1 calc R . . . .
C13 C 0.8049(4) 0.3667(4) 0.1615(2) 0.0510(10) Uani 1 1 d . . . . .
H13A H 0.841192 0.438767 0.182195 0.076 Uiso 1 1 calc GR . . . .
H13B H 0.823418 0.370619 0.115109 0.076 Uiso 1 1 calc GR . . . .
H13C H 0.839658 0.318007 0.182042 0.076 Uiso 1 1 calc GR . . . .
C14 C 0.6047(5) 0.2130(4) 0.1400(2) 0.0563(12) Uani 1 1 d . . . . .
H14A H 0.636125 0.162774 0.161424 0.084 Uiso 1 1 calc GR . . . .
H14B H 0.621334 0.213199 0.093458 0.084 Uiso 1 1 calc GR . . . .
H14C H 0.515668 0.190180 0.146117 0.084 Uiso 1 1 calc GR . . . .
C15 C 0.5722(3) 0.4297(2) 0.39726(15) 0.0248(6) Uani 1 1 d . . . . .
H15 H 0.567832 0.498883 0.381796 0.030 Uiso 1 1 calc R . . . .
C16 C 0.6896(3) 0.4526(3) 0.43693(18) 0.0386(8) Uani 1 1 d . . . . .
H16A H 0.696142 0.384346 0.449735 0.058 Uiso 1 1 calc GR . . . .
H16B H 0.688347 0.495962 0.475945 0.058 Uiso 1 1 calc GR . . . .
H16C H 0.760578 0.492175 0.410828 0.058 Uiso 1 1 calc GR . . . .
C17 C 0.4571(3) 0.3693(3) 0.43348(19) 0.0343(7) Uani 1 1 d . . . . .
H17A H 0.384501 0.359209 0.405698 0.051 Uiso 1 1 calc GR . . . .
H17B H 0.453771 0.410712 0.473052 0.051 Uiso 1 1 calc GR . . . .
H17C H 0.458362 0.298802 0.445234 0.051 Uiso 1 1 calc GR . . . .
C18 C 0.5562(2) 0.7316(2) 0.38367(14) 0.0191(5) Uani 1 1 d . . . . .
C19 C 0.6398(3) 0.8231(2) 0.41727(14) 0.0213(5) Uani 1 1 d . . . . .
C20 C 0.5682(3) 0.8553(2) 0.46351(14) 0.0226(6) Uani 1 1 d . . . . .
C21 C 0.6131(3) 0.9427(3) 0.51464(17) 0.0308(7) Uani 1 1 d . . . . .
H21A H 0.640622 1.012881 0.494209 0.046 Uiso 1 1 calc GR . . . .
H21B H 0.682081 0.934973 0.539133 0.046 Uiso 1 1 calc GR . . . .
H21C H 0.546142 0.937670 0.544265 0.046 Uiso 1 1 calc GR . . . .
C22 C 0.3253(2) 0.6374(2) 0.39348(14) 0.0201(5) Uani 1 1 d . . . . .
C23 C 0.3120(3) 0.5484(2) 0.35280(15) 0.0222(6) Uani 1 1 d . . . . .
H23 H 0.382551 0.538897 0.335242 0.027 Uiso 1 1 calc R . . . .
C24 C 0.1946(3) 0.4733(2) 0.33787(17) 0.0276(6) Uani 1 1 d . . . . .
H24 H 0.186648 0.412604 0.310294 0.033 Uiso 1 1 calc R . . . .
C25 C 0.0893(3) 0.4845(2) 0.36211(18) 0.0291(7) Uani 1 1 d . . . . .
C26 C 0.1047(3) 0.5736(3) 0.40329(17) 0.0298(7) Uani 1 1 d . . . . .
H26 H 0.034108 0.582195 0.421495 0.036 Uiso 1 1 calc R . . . .
C27 C 0.2204(3) 0.6500(2) 0.41843(16) 0.0261(6) Uani 1 1 d . . . . .
H27 H 0.228042 0.710907 0.445749 0.031 Uiso 1 1 calc R . . . .
C28 C -0.0384(3) 0.4052(3) 0.3439(2) 0.0447(10) Uani 1 1 d . . . . .
H28A H -0.078427 0.368972 0.382837 0.067 Uiso 1 1 calc GR . . . .
H28B H -0.031963 0.351523 0.312050 0.067 Uiso 1 1 calc GR . . . .
H28C H -0.087528 0.443918 0.324911 0.067 Uiso 1 1 calc GR . . . .
C29 C 0.8732(3) 0.7922(2) 0.49489(16) 0.0263(6) Uani 1 1 d . . . . .
H29 H 0.799000 0.730223 0.478742 0.032 Uiso 1 1 calc R . . . .
C30 C 0.8660(3) 0.8092(3) 0.56698(16) 0.0304(7) Uani 1 1 d . . . . .
H30A H 0.937931 0.871115 0.582334 0.046 Uiso 1 1 calc GR . . . .
H30B H 0.864603 0.744586 0.589208 0.046 Uiso 1 1 calc GR . . . .
H30C H 0.790652 0.823161 0.576425 0.046 Uiso 1 1 calc GR . . . .
C31 C 0.9886(4) 0.7721(4) 0.47732(19) 0.0457(10) Uani 1 1 d . . . . .
H31A H 0.991283 0.763433 0.429976 0.069 Uiso 1 1 calc GR . . . .
H31B H 0.988624 0.706375 0.497748 0.069 Uiso 1 1 calc GR . . . .
H31C H 1.061045 0.833427 0.492822 0.069 Uiso 1 1 calc GR . . . .
C32 C 0.7782(3) 1.0452(2) 0.33660(18) 0.0330(7) Uani 1 1 d . . . . .
H32 H 0.713503 0.981561 0.314565 0.040 Uiso 1 1 calc R . . . .
C33 C 0.8813(4) 1.0933(3) 0.29053(19) 0.0445(9) Uani 1 1 d . . . . .
H33A H 0.947562 1.152674 0.312808 0.067 Uiso 1 1 calc GR . . . .
H33B H 0.850484 1.120752 0.252977 0.067 Uiso 1 1 calc GR . . . .
H33C H 0.913104 1.037966 0.275725 0.067 Uiso 1 1 calc GR . . . .
C34 C 0.7202(4) 1.1225(3) 0.3609(2) 0.0440(9) Uani 1 1 d . . . . .
H34A H 0.649044 1.084083 0.387240 0.066 Uiso 1 1 calc GR . . . .
H34B H 0.692984 1.153797 0.323858 0.066 Uiso 1 1 calc GR . . . .
H34C H 0.780489 1.180107 0.387578 0.066 Uiso 1 1 calc GR . . . .
C35 C 0.6188(2) 0.8726(2) 0.17707(14) 0.0176(5) Uani 1 1 d . . . . .
C36 C 0.6777(2) 0.8810(2) 0.11708(14) 0.0201(5) Uani 1 1 d . . . . .
C37 C 0.6159(3) 0.9295(2) 0.07475(14) 0.0220(6) Uani 1 1 d . . . . .
C38 C 0.6450(3) 0.9592(3) 0.00584(16) 0.0305(7) Uani 1 1 d . . . . .
H38A H 0.584937 0.988016 -0.011738 0.046 Uiso 1 1 calc GR . . . .
H38B H 0.641040 0.895034 -0.020001 0.046 Uiso 1 1 calc GR . . . .
H38C H 0.727988 1.013949 0.004004 0.046 Uiso 1 1 calc GR . . . .
C39 C 0.4361(2) 0.9201(2) 0.21047(14) 0.0195(5) Uani 1 1 d . . . . .
C40 C 0.4430(3) 0.9028(2) 0.27667(14) 0.0218(5) Uani 1 1 d . . . . .
H40 H 0.509218 0.884987 0.293818 0.026 Uiso 1 1 calc R . . . .
C41 C 0.3524(3) 0.9117(2) 0.31773(15) 0.0239(6) Uani 1 1 d . . . . .
H41 H 0.358124 0.900450 0.362877 0.029 Uiso 1 1 calc R . . . .
C42 C 0.2541(3) 0.9368(2) 0.29393(15) 0.0227(6) Uani 1 1 d . . . . .
C43 C 0.2478(3) 0.9515(2) 0.22746(15) 0.0246(6) Uani 1 1 d . . . . .
H43 H 0.180128 0.966900 0.210087 0.029 Uiso 1 1 calc R . . . .
C44 C 0.3374(3) 0.9442(2) 0.18582(15) 0.0237(6) Uani 1 1 d . . . . .
H44 H 0.331541 0.955728 0.140716 0.028 Uiso 1 1 calc R . . . .
C45 C 0.1563(3) 0.9471(3) 0.33787(16) 0.0286(6) Uani 1 1 d . . . . .
H45A H 0.158086 1.021345 0.337775 0.043 Uiso 1 1 calc GR . . . .
H45B H 0.171902 0.929225 0.382210 0.043 Uiso 1 1 calc GR . . . .
H45C H 0.075191 0.897611 0.322216 0.043 Uiso 1 1 calc GR . . . .
C46 C 0.9872(3) 1.0301(2) 0.11846(15) 0.0245(6) Uani 1 1 d . . . . .
H46 H 0.979958 1.009167 0.164978 0.029 Uiso 1 1 calc R . . . .
C47 C 1.1182(3) 1.0595(3) 0.09777(17) 0.0326(7) Uani 1 1 d . . . . .
H47A H 1.142913 0.996744 0.101257 0.049 Uiso 1 1 calc GR . . . .
H47B H 1.172171 1.118717 0.125955 0.049 Uiso 1 1 calc GR . . . .
H47C H 1.125130 1.082173 0.052596 0.049 Uiso 1 1 calc GR . . . .
C48 C 0.9410(3) 1.1220(3) 0.1094(2) 0.0396(8) Uani 1 1 d . . . . .
H48A H 0.950313 1.143366 0.063921 0.059 Uiso 1 1 calc GR . . . .
H48B H 0.989008 1.183645 0.137740 0.059 Uiso 1 1 calc GR . . . .
H48C H 0.853853 1.098478 0.120534 0.059 Uiso 1 1 calc GR . . . .
C49 C 0.6799(3) 0.6617(2) 0.03499(16) 0.0274(6) Uani 1 1 d . . . . .
H49 H 0.620054 0.656565 0.070306 0.033 Uiso 1 1 calc R . . . .
C50 C 0.6150(3) 0.6491(3) -0.03066(18) 0.0363(7) Uani 1 1 d . . . . .
H50A H 0.569955 0.698576 -0.032372 0.054 Uiso 1 1 calc GR . . . .
H50B H 0.557037 0.574698 -0.037095 0.054 Uiso 1 1 calc GR . . . .
H50C H 0.676002 0.665739 -0.065003 0.054 Uiso 1 1 calc GR . . . .
C51 C 0.7409(4) 0.5799(3) 0.0451(2) 0.0374(8) Uani 1 1 d . . . . .
H51A H 0.800373 0.585712 0.010820 0.056 Uiso 1 1 calc GR . . . .
H51B H 0.678094 0.507083 0.043549 0.056 Uiso 1 1 calc GR . . . .
H51C H 0.783803 0.593965 0.087637 0.056 Uiso 1 1 calc GR . . . .
C52 C 1.0415(3) 0.6840(2) 0.25221(15) 0.0222(6) Uani 1 1 d . . . . .
C53 C 1.1587(3) 0.6715(2) 0.24145(16) 0.0259(6) Uani 1 1 d . . . . .
H53A H 1.201689 0.718514 0.206654 0.039 Uiso 1 1 calc GR . . . .
H53B H 1.144361 0.596341 0.228889 0.039 Uiso 1 1 calc GR . . . .
H53C H 1.209342 0.691398 0.281552 0.039 Uiso 1 1 calc GR . . . .

loop_
_atom_site_aniso_label
_atom_site_aniso_U_11
_atom_site_aniso_U_22
_atom_site_aniso_U_33
_atom_site_aniso_U_23
_atom_site_aniso_U_13
_atom_site_aniso_U_12
Ce1 0.01667(8) 0.01650(8) 0.01741(9) 0.00198(5) 0.00487(5) 0.00678(6)
P1 0.0268(3) 0.0165(3) 0.0229(4) 0.0020(3) 0.0041(3) 0.0088(3)
P2 0.0182(3) 0.0179(3) 0.0230(4) -0.0015(3) 0.0004(3) 0.0054(2)
P3 0.0186(3) 0.0236(3) 0.0194(3) 0.0048(3) 0.0078(2) 0.0096(3)
O1 0.0201(9) 0.0199(9) 0.0207(10) 0.0009(8) 0.0011(7) 0.0046(7)
O2 0.0245(10) 0.0219(10) 0.0250(11) 0.0045(8) 0.0035(8) 0.0103(8)
O3 0.0369(12) 0.0205(10) 0.0291(12) 0.0012(8) 0.0065(9) 0.0150(9)
O4 0.0375(11) 0.0208(9) 0.0226(11) 0.0039(8) 0.0031(9) 0.0116(9)
O5 0.0194(9) 0.0180(9) 0.0200(10) -0.0002(7) 0.0091(7) 0.0059(7)
O6 0.0194(9) 0.0233(9) 0.0229(11) -0.0036(8) 0.0009(8) 0.0068(8)
O7 0.0245(10) 0.0208(10) 0.0266(11) -0.0014(8) -0.0037(8) 0.0069(8)
O8 0.0253(10) 0.0200(9) 0.0275(11) -0.0017(8) -0.0038(8) 0.0056(8)
O9 0.0214(9) 0.0214(9) 0.0187(10) 0.0034(7) 0.0052(7) 0.0110(7)
O10 0.0214(9) 0.0265(10) 0.0249(11) 0.0067(8) 0.0086(8) 0.0124(8)
O11 0.0208(9) 0.0281(10) 0.0217(10) 0.0049(8) 0.0081(8) 0.0082(8)
O12 0.0251(10) 0.0254(10) 0.0221(11) 0.0008(8) 0.0094(8) 0.0088(8)
N1 0.0207(11) 0.0159(10) 0.0190(12) -0.0021(9) 0.0026(9) 0.0040(9)
N2 0.0243(12) 0.0177(11) 0.0255(13) -0.0003(9) 0.0051(10) 0.0023(9)
N3 0.0195(11) 0.0217(11) 0.0171(11) -0.0028(9) 0.0034(9) 0.0093(9)
N4 0.0244(12) 0.0259(12) 0.0207(12) -0.0067(10) 0.0017(9) 0.0126(10)
N5 0.0190(10) 0.0196(10) 0.0194(12) 0.0046(9) 0.0051(9) 0.0091(9)
N6 0.0215(11) 0.0259(12) 0.0211(12) 0.0065(9) 0.0051(9) 0.0112(9)
N7 0.0284(13) 0.0280(13) 0.0361(16) 0.0045(11) 0.0060(11) 0.0100(11)
C1 0.0222(13) 0.0194(12) 0.0164(13) -0.0017(10) 0.0072(10) 0.0077(10)
C2 0.0265(14) 0.0185(12) 0.0199(14) -0.0002(10) 0.0056(11) 0.0056(11)
C3 0.0302(15) 0.0180(13) 0.0228(15) -0.0016(11) 0.0045(11) 0.0066(11)
C4 0.0336(16) 0.0202(14) 0.0343(18) 0.0050(13) 0.0006(13) 0.0006(12)
C5 0.0221(13) 0.0210(13) 0.0195(14) -0.0036(10) 0.0033(10) 0.0084(11)
C6 0.0195(13) 0.0222(13) 0.0284(16) -0.0005(11) 0.0030(11) 0.0070(11)
C7 0.0260(14) 0.0217(13) 0.0315(17) 0.0008(12) 0.0039(12) 0.0078(11)
C8 0.0256(14) 0.0268(15) 0.0306(17) -0.0034(12) -0.0022(12) 0.0102(12)
C9 0.0224(14) 0.0279(15) 0.0348(18) -0.0047(13) -0.0017(12) 0.0070(12)
C10 0.0250(14) 0.0213(13) 0.0304(17) -0.0011(12) 0.0025(12) 0.0040(11)
C11 0.0314(16) 0.0329(17) 0.050(2) 0.0013(15) -0.0091(15) 0.0140(14)
C12 0.0399(18) 0.0310(16) 0.0287(17) -0.0010(13) 0.0087(14) 0.0154(14)
C13 0.043(2) 0.053(2) 0.053(3) -0.011(2) 0.0171(19) 0.0134(18)
C14 0.062(3) 0.046(2) 0.048(3) -0.019(2) 0.015(2) 0.005(2)
C15 0.0293(15) 0.0216(13) 0.0237(15) 0.0011(11) 0.0051(12) 0.0091(11)
C16 0.0322(17) 0.055(2) 0.0299(18) -0.0040(16) 0.0011(14) 0.0171(16)
C17 0.0302(16) 0.0326(16) 0.040(2) 0.0072(14) 0.0101(14) 0.0101(13)
C18 0.0215(13) 0.0175(12) 0.0189(14) 0.0038(10) 0.0030(10) 0.0075(10)
C19 0.0224(13) 0.0228(13) 0.0197(14) -0.0025(11) 0.0034(10) 0.0095(11)
C20 0.0260(14) 0.0261(14) 0.0202(14) -0.0040(11) -0.0002(11) 0.0151(11)
C21 0.0295(15) 0.0338(16) 0.0307(17) -0.0136(13) -0.0049(13) 0.0146(13)
C22 0.0191(12) 0.0210(13) 0.0211(14) 0.0042(11) 0.0055(10) 0.0079(10)
C23 0.0230(13) 0.0210(13) 0.0251(15) 0.0014(11) 0.0065(11) 0.0106(11)
C24 0.0249(14) 0.0189(13) 0.0387(18) -0.0006(12) 0.0060(13) 0.0076(11)
C25 0.0203(14) 0.0238(14) 0.0414(19) 0.0020(13) 0.0069(12) 0.0056(11)
C26 0.0228(14) 0.0292(15) 0.0392(19) -0.0030(13) 0.0095(13) 0.0114(12)
C27 0.0236(14) 0.0270(14) 0.0289(16) -0.0022(12) 0.0060(12) 0.0105(12)
C28 0.0227(16) 0.0310(17) 0.073(3) -0.0128(18) 0.0080(16) 0.0020(13)
C29 0.0306(15) 0.0245(14) 0.0248(16) -0.0008(12) 0.0004(12) 0.0112(12)
C30 0.0258(15) 0.0340(16) 0.0287(17) 0.0030(13) 0.0061(12) 0.0073(12)
C31 0.062(2) 0.062(2) 0.032(2) 0.0073(17) 0.0119(17) 0.045(2)
C32 0.0371(17) 0.0198(14) 0.0398(19) 0.0009(13) -0.0128(14) 0.0079(12)
C33 0.066(3) 0.044(2) 0.031(2) 0.0088(16) 0.0070(18) 0.0284(19)
C34 0.0379(19) 0.0355(18) 0.063(3) 0.0143(18) 0.0070(17) 0.0179(15)
C35 0.0145(11) 0.0168(12) 0.0213(14) 0.0020(10) 0.0040(10) 0.0053(9)
C36 0.0195(12) 0.0229(13) 0.0201(14) 0.0040(11) 0.0048(10) 0.0100(10)
C37 0.0209(13) 0.0248(13) 0.0210(14) 0.0038(11) 0.0064(11) 0.0087(11)
C38 0.0280(15) 0.0461(18) 0.0239(16) 0.0131(14) 0.0085(12) 0.0201(14)
C39 0.0186(12) 0.0176(12) 0.0228(14) 0.0011(10) 0.0068(10) 0.0068(10)
C40 0.0192(12) 0.0259(14) 0.0212(14) -0.0011(11) 0.0021(10) 0.0092(11)
C41 0.0242(14) 0.0271(14) 0.0200(14) -0.0023(11) 0.0032(11) 0.0091(11)
C42 0.0216(13) 0.0188(12) 0.0274(16) -0.0020(11) 0.0069(11) 0.0067(10)
C43 0.0239(13) 0.0254(14) 0.0281(16) 0.0025(12) 0.0052(11) 0.0131(11)
C44 0.0247(14) 0.0274(14) 0.0224(15) 0.0041(11) 0.0041(11) 0.0131(11)
C45 0.0273(15) 0.0318(15) 0.0283(17) -0.0055(13) 0.0078(12) 0.0130(13)
C46 0.0244(14) 0.0272(14) 0.0209(15) 0.0034(11) 0.0045(11) 0.0078(11)
C47 0.0206(14) 0.0469(19) 0.0261(16) 0.0087(14) 0.0054(12) 0.0065(13)
C48 0.0398(19) 0.0261(16) 0.054(2) 0.0034(15) 0.0038(16) 0.0136(14)
C49 0.0271(14) 0.0264(15) 0.0279(16) 0.0014(12) 0.0088(12) 0.0084(12)
C50 0.0405(18) 0.0342(17) 0.0303(18) -0.0006(14) 0.0017(14) 0.0089(14)
C51 0.0434(19) 0.0301(16) 0.042(2) 0.0017(14) 0.0074(16) 0.0169(15)
C52 0.0207(13) 0.0217(13) 0.0250(15) 0.0026(11) 0.0026(11) 0.0084(11)
C53 0.0224(14) 0.0257(14) 0.0314(17) -0.0015(12) 0.0054(11) 0.0110(11)

loop_
_atom_type_symbol
_atom_type_description
_atom_type_scat_dispersion_real
_atom_type_scat_dispersion_imag
_atom_type_scat_source
C C 0.0181 0.0091 'International Tables Vol C Tables 4.2.6.8 and 6.1.1.4'
H H 0.0000 0.0000 'International Tables Vol C Tables 4.2.6.8 and 6.1.1.4'
Ce Ce -1.8482 9.6596 'International Tables Vol C Tables 4.2.6.8 and 6.1.1.4'
N N 0.0311 0.0180 'International Tables Vol C Tables 4.2.6.8 and 6.1.1.4'
O O 0.0492 0.0322 'International Tables Vol C Tables 4.2.6.8 and 6.1.1.4'
P P 0.2955 0.4335 'International Tables Vol C Tables 4.2.6.8 and 6.1.1.4'

loop_
_exptl_crystal_face_index_h
_exptl_crystal_face_index_k
_exptl_crystal_face_index_l
_exptl_crystal_face_perp_dist
0 1 0 0.0166
0 -1 0 0.0166
-5 2 0 0.0703
5 -2 0 0.0703
0 -1 -5 0.0435
0 1 5 0.0435

loop_
_geom_angle_atom_site_label_1
_geom_angle_atom_site_label_2
_geom_angle_atom_site_label_3
_geom_angle
_geom_angle_site_symmetry_1
_geom_angle_site_symmetry_3
_geom_angle_publ_flag
O1 Ce1 O2 74.55(7) . . ?
O1 Ce1 O6 157.46(7) . . ?
O1 Ce1 O10 88.65(7) . . ?
O1 Ce1 N7 125.59(8) . . ?
O2 Ce1 O10 117.59(7) . . ?
O2 Ce1 N7 71.08(7) . . ?
O5 Ce1 O1 85.15(7) . . ?
O5 Ce1 O2 84.38(7) . . ?
O5 Ce1 O6 75.45(7) . . ?
O5 Ce1 O10 154.60(7) . . ?
O5 Ce1 N7 130.50(8) . . ?
O6 Ce1 O2 114.05(7) . . ?
O6 Ce1 O10 103.95(7) . . ?
O6 Ce1 N7 76.56(8) . . ?
O9 Ce1 O1 81.35(7) . . ?
O9 Ce1 O2 152.17(7) . . ?
O9 Ce1 O5 79.86(7) . . ?
O9 Ce1 O6 84.00(7) . . ?
O9 Ce1 O10 74.86(6) . . ?
O9 Ce1 N7 135.96(7) . . ?
O10 Ce1 N7 72.19(8) . . ?
O2 P1 O3 113.69(12) . . ?
O2 P1 O4 113.73(12) . . ?
O2 P1 C2 109.93(12) . . ?
O3 P1 C2 109.91(13) . . ?
O4 P1 O3 97.89(12) . . ?
O4 P1 C2 111.22(13) . . ?
O6 P2 O7 113.82(12) . . ?
O6 P2 O8 113.95(12) . . ?
O6 P2 C19 109.68(13) . . ?
O7 P2 O8 97.42(11) . . ?
O7 P2 C19 111.06(13) . . ?
O8 P2 C19 110.43(13) . . ?
O10 P3 O11 114.40(12) . . ?
O10 P3 O12 113.90(12) . . ?
O10 P3 C36 109.84(12) . . ?
O11 P3 O12 96.36(11) . . ?
O11 P3 C36 111.31(12) . . ?
O12 P3 C36 110.45(13) . . ?
C1 O1 Ce1 129.25(18) . . ?
P1 O2 Ce1 137.34(12) . . ?
C12 O3 P1 118.70(19) . . ?
C15 O4 P1 119.31(18) . . ?
C18 O5 Ce1 132.74(17) . . ?
P2 O6 Ce1 138.84(12) . . ?
C29 O7 P2 119.73(18) . . ?
C32 O8 P2 118.43(18) . . ?
C35 O9 Ce1 131.89(17) . . ?
P3 O10 Ce1 137.13(11) . . ?
C46 O11 P3 122.56(18) . . ?
C49 O12 P3 120.06(18) . . ?
N2 N1 C5 118.6(2) . . ?
C1 N1 N2 111.7(2) . . ?
C1 N1 C5 129.7(2) . . ?
C3 N2 N1 105.4(2) . . ?
N4 N3 C22 118.6(2) . . ?
C18 N3 N4 111.8(2) . . ?
C18 N3 C22 129.6(2) . . ?
C20 N4 N3 105.8(2) . . ?
N6 N5 C39 118.9(2) . . ?
C35 N5 N6 111.8(2) . . ?
C35 N5 C39 129.3(2) . . ?
C37 N6 N5 105.5(2) . . ?
C52 N7 Ce1 169.9(3) . . ?
O1 C1 N1 124.3(3) . . ?
O1 C1 C2 130.2(3) . . ?
N1 C1 C2 105.5(2) . . ?
C1 C2 P1 124.7(2) . . ?
C1 C2 C3 105.0(3) . . ?
C3 C2 P1 130.3(2) . . ?
N2 C3 C2 112.4(3) . . ?
N2 C3 C4 120.3(3) . . ?
C2 C3 C4 127.3(3) . . ?
C3 C4 H4A 109.5 . . ?
C3 C4 H4B 109.5 . . ?
C3 C4 H4C 109.5 . . ?
H4A C4 H4B 109.5 . . ?
H4A C4 H4C 109.5 . . ?
H4B C4 H4C 109.5 . . ?
C6 C5 N1 121.5(3) . . ?
C10 C5 N1 119.2(3) . . ?
C10 C5 C6 119.3(3) . . ?
C5 C6 H6 120.1 . . ?
C7 C6 C5 119.7(3) . . ?
C7 C6 H6 120.1 . . ?
C6 C7 H7 118.9 . . ?
C6 C7 C8 122.1(3) . . ?
C8 C7 H7 118.9 . . ?
C7 C8 C9 117.3(3) . . ?
C7 C8 C11 121.0(3) . . ?
C9 C8 C11 121.6(3) . . ?
C8 C9 H9 119.1 . . ?
C10 C9 C8 121.9(3) . . ?
C10 C9 H9 119.1 . . ?
C5 C10 H10 120.2 . . ?
C9 C10 C5 119.7(3) . . ?
C9 C10 H10 120.2 . . ?
C8 C11 H11A 109.5 . . ?
C8 C11 H11B 109.5 . . ?
C8 C11 H11C 109.5 . . ?
H11A C11 H11B 109.5 . . ?
H11A C11 H11C 109.5 . . ?
H11B C11 H11C 109.5 . . ?
O3 C12 H12 109.4 . . ?
O3 C12 C13 108.7(3) . . ?
O3 C12 C14 107.0(3) . . ?
C13 C12 H12 109.4 . . ?
C13 C12 C14 113.0(3) . . ?
C14 C12 H12 109.4 . . ?
C12 C13 H13A 109.5 . . ?
C12 C13 H13B 109.5 . . ?
C12 C13 H13C 109.5 . . ?
H13A C13 H13B 109.5 . . ?
H13A C13 H13C 109.5 . . ?
H13B C13 H13C 109.5 . . ?
C12 C14 H14A 109.5 . . ?
C12 C14 H14B 109.5 . . ?
C12 C14 H14C 109.5 . . ?
H14A C14 H14B 109.5 . . ?
H14A C14 H14C 109.5 . . ?
H14B C14 H14C 109.5 . . ?
O4 C15 H15 109.7 . . ?
O4 C15 C16 107.7(3) . . ?
O4 C15 C17 106.4(2) . . ?
C16 C15 H15 109.7 . . ?
C17 C15 H15 109.7 . . ?
C17 C15 C16 113.6(3) . . ?
C15 C16 H16A 109.5 . . ?
C15 C16 H16B 109.5 . . ?
C15 C16 H16C 109.5 . . ?
H16A C16 H16B 109.5 . . ?
H16A C16 H16C 109.5 . . ?
H16B C16 H16C 109.5 . . ?
C15 C17 H17A 109.5 . . ?
C15 C17 H17B 109.5 . . ?
C15 C17 H17C 109.5 . . ?
H17A C17 H17B 109.5 . . ?
H17A C17 H17C 109.5 . . ?
H17B C17 H17C 109.5 . . ?
O5 C18 N3 124.0(2) . . ?
O5 C18 C19 130.6(3) . . ?
N3 C18 C19 105.4(2) . . ?
C18 C19 P2 125.8(2) . . ?
C18 C19 C20 105.5(2) . . ?
C20 C19 P2 128.7(2) . . ?
N4 C20 C19 111.5(3) . . ?
N4 C20 C21 120.8(3) . . ?
C19 C20 C21 127.6(3) . . ?
C20 C21 H21A 109.5 . . ?
C20 C21 H21B 109.5 . . ?
C20 C21 H21C 109.5 . . ?
H21A C21 H21B 109.5 . . ?
H21A C21 H21C 109.5 . . ?
H21B C21 H21C 109.5 . . ?
C23 C22 N3 121.9(2) . . ?
C23 C22 C27 119.1(3) . . ?
C27 C22 N3 119.0(3) . . ?
C22 C23 H23 120.1 . . ?
C22 C23 C24 119.8(3) . . ?
C24 C23 H23 120.1 . . ?
C23 C24 H24 119.1 . . ?
C25 C24 C23 121.9(3) . . ?
C25 C24 H24 119.1 . . ?
C24 C25 C26 117.4(3) . . ?
C24 C25 C28 121.9(3) . . ?
C26 C25 C28 120.7(3) . . ?
C25 C26 H26 119.1 . . ?
C27 C26 C25 121.8(3) . . ?
C27 C26 H26 119.1 . . ?
C22 C27 H27 120.0 . . ?
C26 C27 C22 119.9(3) . . ?
C26 C27 H27 120.0 . . ?
C25 C28 H28A 109.5 . . ?
C25 C28 H28B 109.5 . . ?
C25 C28 H28C 109.5 . . ?
H28A C28 H28B 109.5 . . ?
H28A C28 H28C 109.5 . . ?
H28B C28 H28C 109.5 . . ?
O7 C29 H29 109.9 . . ?
O7 C29 C30 107.3(2) . . ?
O7 C29 C31 108.1(3) . . ?
C30 C29 H29 109.9 . . ?
C30 C29 C31 111.8(3) . . ?
C31 C29 H29 109.9 . . ?
C29 C30 H30A 109.5 . . ?
C29 C30 H30B 109.5 . . ?
C29 C30 H30C 109.5 . . ?
H30A C30 H30B 109.5 . . ?
H30A C30 H30C 109.5 . . ?
H30B C30 H30C 109.5 . . ?
C29 C31 H31A 109.5 . . ?
C29 C31 H31B 109.5 . . ?
C29 C31 H31C 109.5 . . ?
H31A C31 H31B 109.5 . . ?
H31A C31 H31C 109.5 . . ?
H31B C31 H31C 109.5 . . ?
O8 C32 H32 109.1 . . ?
O8 C32 C33 107.6(3) . . ?
O8 C32 C34 107.8(3) . . ?
C33 C32 H32 109.1 . . ?
C34 C32 H32 109.1 . . ?
C34 C32 C33 114.0(3) . . ?
C32 C33 H33A 109.5 . . ?
C32 C33 H33B 109.5 . . ?
C32 C33 H33C 109.5 . . ?
H33A C33 H33B 109.5 . . ?
H33A C33 H33C 109.5 . . ?
H33B C33 H33C 109.5 . . ?
C32 C34 H34A 109.5 . . ?
C32 C34 H34B 109.5 . . ?
C32 C34 H34C 109.5 . . ?
H34A C34 H34B 109.5 . . ?
H34A C34 H34C 109.5 . . ?
H34B C34 H34C 109.5 . . ?
O9 C35 N5 123.7(2) . . ?
O9 C35 C36 131.1(2) . . ?
N5 C35 C36 105.3(2) . . ?
C35 C36 P3 125.1(2) . . ?
C35 C36 C37 105.7(2) . . ?
C37 C36 P3 129.2(2) . . ?
N6 C37 C36 111.7(3) . . ?
N6 C37 C38 120.9(3) . . ?
C36 C37 C38 127.4(3) . . ?
C37 C38 H38A 109.5 . . ?
C37 C38 H38B 109.5 . . ?
C37 C38 H38C 109.5 . . ?
H38A C38 H38B 109.5 . . ?
H38A C38 H38C 109.5 . . ?
H38B C38 H38C 109.5 . . ?
C40 C39 N5 121.7(2) . . ?
C44 C39 N5 118.8(3) . . ?
C44 C39 C40 119.5(3) . . ?
C39 C40 H40 120.1 . . ?
C39 C40 C41 119.8(3) . . ?
C41 C40 H40 120.1 . . ?
C40 C41 H41 119.3 . . ?
C42 C41 C40 121.4(3) . . ?
C42 C41 H41 119.3 . . ?
C41 C42 C43 117.8(3) . . ?
C41 C42 C45 121.8(3) . . ?
C43 C42 C45 120.4(3) . . ?
C42 C43 H43 119.1 . . ?
C44 C43 C42 121.9(3) . . ?
C44 C43 H43 119.1 . . ?
C39 C44 H44 120.2 . . ?
C43 C44 C39 119.7(3) . . ?
C43 C44 H44 120.2 . . ?
C42 C45 H45A 109.5 . . ?
C42 C45 H45B 109.5 . . ?
C42 C45 H45C 109.5 . . ?
H45A C45 H45B 109.5 . . ?
H45A C45 H45C 109.5 . . ?
H45B C45 H45C 109.5 . . ?
O11 C46 H46 109.9 . . ?
O11 C46 C47 105.9(2) . . ?
O11 C46 C48 109.3(3) . . ?
C47 C46 H46 109.9 . . ?
C47 C46 C48 111.7(3) . . ?
C48 C46 H46 109.9 . . ?
C46 C47 H47A 109.5 . . ?
C46 C47 H47B 109.5 . . ?
C46 C47 H47C 109.5 . . ?
H47A C47 H47B 109.5 . . ?
H47A C47 H47C 109.5 . . ?
H47B C47 H47C 109.5 . . ?
C46 C48 H48A 109.5 . . ?
C46 C48 H48B 109.5 . . ?
C46 C48 H48C 109.5 . . ?
H48A C48 H48B 109.5 . . ?
H48A C48 H48C 109.5 . . ?
H48B C48 H48C 109.5 . . ?
O12 C49 H49 109.6 . . ?
O12 C49 C50 106.4(3) . . ?
O12 C49 C51 108.0(3) . . ?
C50 C49 H49 109.6 . . ?
C50 C49 C51 113.4(3) . . ?
C51 C49 H49 109.6 . . ?
C49 C50 H50A 109.5 . . ?
C49 C50 H50B 109.5 . . ?
C49 C50 H50C 109.5 . . ?
H50A C50 H50B 109.5 . . ?
H50A C50 H50C 109.5 . . ?
H50B C50 H50C 109.5 . . ?
C49 C51 H51A 109.5 . . ?
C49 C51 H51B 109.5 . . ?
C49 C51 H51C 109.5 . . ?
H51A C51 H51B 109.5 . . ?
H51A C51 H51C 109.5 . . ?
H51B C51 H51C 109.5 . . ?
N7 C52 C53 179.3(4) . . ?
C52 C53 H53A 109.5 . . ?
C52 C53 H53B 109.5 . . ?
C52 C53 H53C 109.5 . . ?
H53A C53 H53B 109.5 . . ?
H53A C53 H53C 109.5 . . ?
H53B C53 H53C 109.5 . . ?

loop_
_geom_bond_atom_site_label_1
_geom_bond_atom_site_label_2
_geom_bond_distance
_geom_bond_site_symmetry_2
_geom_bond_publ_flag
Ce1 O1 2.399(2) . ?
Ce1 O2 2.4198(19) . ?
Ce1 O5 2.3764(18) . ?
Ce1 O6 2.416(2) . ?
Ce1 O9 2.3724(18) . ?
Ce1 O10 2.427(2) . ?
Ce1 N7 2.678(3) . ?
P1 O2 1.500(2) . ?
P1 O3 1.570(2) . ?
P1 O4 1.567(2) . ?
P1 C2 1.737(3) . ?
P2 O6 1.495(2) . ?
P2 O7 1.570(2) . ?
P2 O8 1.571(2) . ?
P2 C19 1.733(3) . ?
P3 O10 1.503(2) . ?
P3 O11 1.570(2) . ?
P3 O12 1.572(2) . ?
P3 C36 1.731(3) . ?
O1 C1 1.284(3) . ?
O3 C12 1.464(4) . ?
O4 C15 1.472(4) . ?
O5 C18 1.282(3) . ?
O7 C29 1.467(4) . ?
O8 C32 1.475(4) . ?
O9 C35 1.283(3) . ?
O11 C46 1.471(4) . ?
O12 C49 1.468(4) . ?
N1 N2 1.396(3) . ?
N1 C1 1.386(4) . ?
N1 C5 1.418(4) . ?
N2 C3 1.317(4) . ?
N3 N4 1.391(3) . ?
N3 C18 1.380(3) . ?
N3 C22 1.421(4) . ?
N4 C20 1.317(4) . ?
N5 N6 1.396(3) . ?
N5 C35 1.379(3) . ?
N5 C39 1.415(3) . ?
N6 C37 1.313(4) . ?
N7 C52 1.136(4) . ?
C1 C2 1.416(4) . ?
C2 C3 1.429(4) . ?
C3 C4 1.498(4) . ?
C4 H4A 0.9800 . ?
C4 H4B 0.9800 . ?
C4 H4C 0.9800 . ?
C5 C6 1.399(4) . ?
C5 C10 1.398(4) . ?
C6 H6 0.9500 . ?
C6 C7 1.390(4) . ?
C7 H7 0.9500 . ?
C7 C8 1.392(4) . ?
C8 C9 1.396(4) . ?
C8 C11 1.511(4) . ?
C9 H9 0.9500 . ?
C9 C10 1.395(5) . ?
C10 H10 0.9500 . ?
C11 H11A 0.9800 . ?
C11 H11B 0.9800 . ?
C11 H11C 0.9800 . ?
C12 H12 1.0000 . ?
C12 C13 1.501(5) . ?
C12 C14 1.508(5) . ?
C13 H13A 0.9800 . ?
C13 H13B 0.9800 . ?
C13 H13C 0.9800 . ?
C14 H14A 0.9800 . ?
C14 H14B 0.9800 . ?
C14 H14C 0.9800 . ?
C15 H15 1.0000 . ?
C15 C16 1.511(5) . ?
C15 C17 1.509(4) . ?
C16 H16A 0.9800 . ?
C16 H16B 0.9800 . ?
C16 H16C 0.9800 . ?
C17 H17A 0.9800 . ?
C17 H17B 0.9800 . ?
C17 H17C 0.9800 . ?
C18 C19 1.411(4) . ?
C19 C20 1.429(4) . ?
C20 C21 1.488(4) . ?
C21 H21A 0.9800 . ?
C21 H21B 0.9800 . ?
C21 H21C 0.9800 . ?
C22 C23 1.392(4) . ?
C22 C27 1.394(4) . ?
C23 H23 0.9500 . ?
C23 C24 1.395(4) . ?
C24 H24 0.9500 . ?
C24 C25 1.385(4) . ?
C25 C26 1.394(5) . ?
C25 C28 1.515(4) . ?
C26 H26 0.9500 . ?
C26 C27 1.389(4) . ?
C27 H27 0.9500 . ?
C28 H28A 0.9800 . ?
C28 H28B 0.9800 . ?
C28 H28C 0.9800 . ?
C29 H29 1.0000 . ?
C29 C30 1.503(4) . ?
C29 C31 1.508(5) . ?
C30 H30A 0.9800 . ?
C30 H30B 0.9800 . ?
C30 H30C 0.9800 . ?
C31 H31A 0.9800 . ?
C31 H31B 0.9800 . ?
C31 H31C 0.9800 . ?
C32 H32 1.0000 . ?
C32 C33 1.502(6) . ?
C32 C34 1.500(5) . ?
C33 H33A 0.9800 . ?
C33 H33B 0.9800 . ?
C33 H33C 0.9800 . ?
C34 H34A 0.9800 . ?
C34 H34B 0.9800 . ?
C34 H34C 0.9800 . ?
C35 C36 1.407(4) . ?
C36 C37 1.427(4) . ?
C37 C38 1.492(4) . ?
C38 H38A 0.9800 . ?
C38 H38B 0.9800 . ?
C38 H38C 0.9800 . ?
C39 C40 1.393(4) . ?
C39 C44 1.393(4) . ?
C40 H40 0.9500 . ?
C40 C41 1.396(4) . ?
C41 H41 0.9500 . ?
C41 C42 1.389(4) . ?
C42 C43 1.391(4) . ?
C42 C45 1.505(4) . ?
C43 H43 0.9500 . ?
C43 C44 1.387(4) . ?
C44 H44 0.9500 . ?
C45 H45A 0.9800 . ?
C45 H45B 0.9800 . ?
C45 H45C 0.9800 . ?
C46 H46 1.0000 . ?
C46 C47 1.502(4) . ?
C46 C48 1.518(4) . ?
C47 H47A 0.9800 . ?
C47 H47B 0.9800 . ?
C47 H47C 0.9800 . ?
C48 H48A 0.9800 . ?
C48 H48B 0.9800 . ?
C48 H48C 0.9800 . ?
C49 H49 1.0000 . ?
C49 C50 1.514(5) . ?
C49 C51 1.516(4) . ?
C50 H50A 0.9800 . ?
C50 H50B 0.9800 . ?
C50 H50C 0.9800 . ?
C51 H51A 0.9800 . ?
C51 H51B 0.9800 . ?
C51 H51C 0.9800 . ?
C52 C53 1.452(4) . ?
C53 H53A 0.9800 . ?
C53 H53B 0.9800 . ?
C53 H53C 0.9800 . ?

loop_
_geom_torsion_atom_site_label_1
_geom_torsion_atom_site_label_2
_geom_torsion_atom_site_label_3
_geom_torsion_atom_site_label_4
_geom_torsion
_geom_torsion_site_symmetry_1
_geom_torsion_site_symmetry_2
_geom_torsion_site_symmetry_3
_geom_torsion_site_symmetry_4
_geom_torsion_publ_flag
Ce1 O1 C1 N1 144.6(2) . . . . ?
Ce1 O1 C1 C2 -35.8(4) . . . . ?
Ce1 O5 C18 N3 153.4(2) . . . . ?
Ce1 O5 C18 C19 -26.7(4) . . . . ?
Ce1 O9 C35 N5 152.3(2) . . . . ?
Ce1 O9 C35 C36 -27.8(4) . . . . ?
P1 O3 C12 C13 101.7(3) . . . . ?
P1 O3 C12 C14 -136.0(3) . . . . ?
P1 O4 C15 C16 -103.9(3) . . . . ?
P1 O4 C15 C17 133.9(2) . . . . ?
P1 C2 C3 N2 -178.3(2) . . . . ?
P1 C2 C3 C4 2.1(5) . . . . ?
P2 O7 C29 C30 -135.8(2) . . . . ?
P2 O7 C29 C31 103.5(3) . . . . ?
P2 O8 C32 C33 -107.7(3) . . . . ?
P2 O8 C32 C34 128.9(2) . . . . ?
P2 C19 C20 N4 176.3(2) . . . . ?
P2 C19 C20 C21 -7.6(5) . . . . ?
P3 O11 C46 C47 142.9(2) . . . . ?
P3 O11 C46 C48 -96.6(3) . . . . ?
P3 O12 C49 C50 138.9(2) . . . . ?
P3 O12 C49 C51 -99.0(3) . . . . ?
P3 C36 C37 N6 -179.7(2) . . . . ?
P3 C36 C37 C38 -0.7(5) . . . . ?
O1 C1 C2 P1 -1.0(4) . . . . ?
O1 C1 C2 C3 -179.4(3) . . . . ?
O2 P1 O3 C12 -65.3(3) . . . . ?
O2 P1 O4 C15 40.8(2) . . . . ?
O2 P1 C2 C1 11.7(3) . . . . ?
O2 P1 C2 C3 -170.4(3) . . . . ?
O3 P1 O2 Ce1 138.38(17) . . . . ?
O3 P1 O4 C15 161.0(2) . . . . ?
O3 P1 C2 C1 -114.2(2) . . . . ?
O3 P1 C2 C3 63.7(3) . . . . ?
O4 P1 O2 Ce1 -110.74(18) . . . . ?
O4 P1 O3 C12 174.4(2) . . . . ?
O4 P1 C2 C1 138.6(2) . . . . ?
O4 P1 C2 C3 -43.6(3) . . . . ?
O5 C18 C19 P2 3.7(5) . . . . ?
O5 C18 C19 C20 -178.9(3) . . . . ?
O6 P2 O7 C29 -62.6(2) . . . . ?
O6 P2 O8 C32 56.8(3) . . . . ?
O6 P2 C19 C18 2.3(3) . . . . ?
O6 P2 C19 C20 -174.5(3) . . . . ?
O7 P2 O6 Ce1 140.87(16) . . . . ?
O7 P2 O8 C32 177.0(2) . . . . ?
O7 P2 C19 C18 -124.4(3) . . . . ?
O7 P2 C19 C20 58.8(3) . . . . ?
O8 P2 O6 Ce1 -108.61(18) . . . . ?
O8 P2 O7 C29 177.1(2) . . . . ?
O8 P2 C19 C18 128.7(3) . . . . ?
O8 P2 C19 C20 -48.1(3) . . . . ?
O9 C35 C36 P3 -0.5(5) . . . . ?
O9 C35 C36 C37 -179.4(3) . . . . ?
O10 P3 O11 C46 -54.7(2) . . . . ?
O10 P3 O12 C49 56.3(2) . . . . ?
O10 P3 C36 C35 4.5(3) . . . . ?
O10 P3 C36 C37 -176.9(3) . . . . ?
O11 P3 O10 Ce1 146.26(16) . . . . ?
O11 P3 O12 C49 176.6(2) . . . . ?
O11 P3 C36 C35 -123.3(2) . . . . ?
O11 P3 C36 C37 55.3(3) . . . . ?
O12 P3 O10 Ce1 -104.23(18) . . . . ?
O12 P3 O11 C46 -174.6(2) . . . . ?
O12 P3 C36 C35 130.9(2) . . . . ?
O12 P3 C36 C37 -50.5(3) . . . . ?
N1 N2 C3 C2 -0.1(3) . . . . ?
N1 N2 C3 C4 179.5(3) . . . . ?
N1 C1 C2 P1 178.6(2) . . . . ?
N1 C1 C2 C3 0.3(3) . . . . ?
N1 C5 C6 C7 -178.8(3) . . . . ?
N1 C5 C10 C9 178.6(3) . . . . ?
N2 N1 C1 O1 179.3(2) . . . . ?
N2 N1 C1 C2 -0.4(3) . . . . ?
N2 N1 C5 C6 178.9(3) . . . . ?
N2 N1 C5 C10 -0.8(4) . . . . ?
N3 N4 C20 C19 0.6(3) . . . . ?
N3 N4 C20 C21 -175.8(3) . . . . ?
N3 C18 C19 P2 -176.5(2) . . . . ?
N3 C18 C19 C20 0.9(3) . . . . ?
N3 C22 C23 C24 180.0(3) . . . . ?
N3 C22 C27 C26 -179.4(3) . . . . ?
N4 N3 C18 O5 179.2(2) . . . . ?
N4 N3 C18 C19 -0.6(3) . . . . ?
N4 N3 C22 C23 -169.4(3) . . . . ?
N4 N3 C22 C27 11.0(4) . . . . ?
N5 N6 C37 C36 0.8(3) . . . . ?
N5 N6 C37 C38 -178.2(3) . . . . ?
N5 C35 C36 P3 179.4(2) . . . . ?
N5 C35 C36 C37 0.6(3) . . . . ?
N5 C39 C40 C41 178.6(3) . . . . ?
N5 C39 C44 C43 -179.3(3) . . . . ?
N6 N5 C35 O9 179.9(2) . . . . ?
N6 N5 C35 C36 -0.1(3) . . . . ?
N6 N5 C39 C40 -170.1(3) . . . . ?
N6 N5 C39 C44 9.7(4) . . . . ?
C1 N1 N2 C3 0.3(3) . . . . ?
C1 N1 C5 C6 0.0(4) . . . . ?
C1 N1 C5 C10 -179.7(3) . . . . ?
C1 C2 C3 N2 -0.1(3) . . . . ?
C1 C2 C3 C4 -179.7(3) . . . . ?
C2 P1 O2 Ce1 14.7(2) . . . . ?
C2 P1 O3 C12 58.4(3) . . . . ?
C2 P1 O4 C15 -84.0(2) . . . . ?
C5 N1 N2 C3 -178.7(2) . . . . ?
C5 N1 C1 O1 -1.8(4) . . . . ?
C5 N1 C1 C2 178.5(3) . . . . ?
C5 C6 C7 C8 0.5(5) . . . . ?
C6 C5 C10 C9 -1.1(4) . . . . ?
C6 C7 C8 C9 -1.6(5) . . . . ?
C6 C7 C8 C11 176.9(3) . . . . ?
C7 C8 C9 C10 1.3(5) . . . . ?
C8 C9 C10 C5 0.0(5) . . . . ?
C10 C5 C6 C7 0.9(4) . . . . ?
C11 C8 C9 C10 -177.1(3) . . . . ?
C18 N3 N4 C20 0.0(3) . . . . ?
C18 N3 C22 C23 11.9(4) . . . . ?
C18 N3 C22 C27 -167.7(3) . . . . ?
C18 C19 C20 N4 -1.0(3) . . . . ?
C18 C19 C20 C21 175.1(3) . . . . ?
C19 P2 O6 Ce1 15.8(2) . . . . ?
C19 P2 O7 C29 61.8(2) . . . . ?
C19 P2 O8 C32 -67.2(3) . . . . ?
C22 N3 N4 C20 -178.9(2) . . . . ?
C22 N3 C18 O5 -2.0(5) . . . . ?
C22 N3 C18 C19 178.1(3) . . . . ?
C22 C23 C24 C25 0.4(5) . . . . ?
C23 C22 C27 C26 0.9(5) . . . . ?
C23 C24 C25 C26 -1.1(5) . . . . ?
C23 C24 C25 C28 177.6(3) . . . . ?
C24 C25 C26 C27 1.6(5) . . . . ?
C25 C26 C27 C22 -1.6(5) . . . . ?
C27 C22 C23 C24 -0.3(4) . . . . ?
C28 C25 C26 C27 -177.1(4) . . . . ?
C35 N5 N6 C37 -0.5(3) . . . . ?
C35 N5 C39 C40 13.9(4) . . . . ?
C35 N5 C39 C44 -166.4(3) . . . . ?
C35 C36 C37 N6 -0.9(3) . . . . ?
C35 C36 C37 C38 178.1(3) . . . . ?
C36 P3 O10 Ce1 20.3(2) . . . . ?
C36 P3 O11 C46 70.5(2) . . . . ?
C36 P3 O12 C49 -67.9(2) . . . . ?
C39 N5 N6 C37 -177.2(2) . . . . ?
C39 N5 C35 O9 -3.8(4) . . . . ?
C39 N5 C35 C36 176.2(3) . . . . ?
C39 C40 C41 C42 0.6(4) . . . . ?
C40 C39 C44 C43 0.4(4) . . . . ?
C40 C41 C42 C43 0.8(4) . . . . ?
C40 C41 C42 C45 -179.7(3) . . . . ?
C41 C42 C43 C44 -1.5(4) . . . . ?
C42 C43 C44 C39 1.0(4) . . . . ?
C44 C39 C40 C41 -1.1(4) . . . . ?
C45 C42 C43 C44 178.9(3) . . . . ?

loop_
_exptl_oxdiff_crystal_face_indexfrac_h
_exptl_oxdiff_crystal_face_indexfrac_k
_exptl_oxdiff_crystal_face_indexfrac_l
_exptl_oxdiff_crystal_face_x
_exptl_oxdiff_crystal_face_y
_exptl_oxdiff_crystal_face_z
0.0002 0.9986 -0.0076 -0.0844 -0.0873 0.0252
-0.0002 -0.9986 0.0076 0.0844 0.0873 -0.0252
-5.0003 1.9804 0.0021 0.4888 -0.4440 0.0468
5.0003 -1.9804 -0.0021 -0.4888 0.4440 -0.0468
-0.0196 -0.9938 -4.9903 0.0652 0.0160 -0.3924
0.0196 0.9938 4.9903 -0.0652 -0.0160 0.3924
